data_1560915
loop_
_publ_author_name
'Cramer, Alisha J.'
'Cole, Jacqueline M.'

_publ_section_title
;
 Host-guest prospects of neodymium and gadolinium ultraphosphate
 frameworks for nuclear waste storage: Multi-temperature topological
 analysis of nanoporous cages in RP5O14
;
_journal_name_full 'Journal of Solid State Chemistry'
_journal_page_first 250
_journal_page_last 257
_journal_paper_doi 10.1016/j.jssc.2018.07.020
_journal_volume 266
_journal_year 2018
_chemical_formula_sum 'Gd O14 P5'
_chemical_formula_weight 536.10
_space_group_IT_number 53
_space_group_name_Hall '-P 2ac 2'
_space_group_name_H-M_alt 'P m n a'
_symmetry_cell_setting orthorhombic
_symmetry_space_group_name_H-M 'P m n a'
_atom_sites_solution_hydrogens none
_atom_sites_solution_primary direct
_atom_sites_solution_secondary difmap
_audit_creation_method SHELXL-97
_cell_angle_alpha 90.00
_cell_angle_beta 90.00
_cell_angle_gamma 90.00
_cell_formula_units_Z 4
_cell_length_a 13.016(3)
_cell_length_b 8.7220(17)
_cell_length_c 8.9690(18)
_cell_measurement_reflns_used 512
_cell_measurement_temperature 440(2)
_cell_measurement_theta_max 28.28
_cell_measurement_theta_min 2.0
_cell_volume 1018.2(4)
_computing_cell_refinement
;
Rigaku CrystalClear-SM Expert 2.0
;
_computing_data_collection 'Rigaku CrystalClear-SM Expert 2.0'
_computing_data_reduction
;
Rigaku CrystalClear-SM Expert 2.0
;
_computing_molecular_graphics
;
SHELXTL-PLUS (Sheldrick, 1995)
;
_computing_publication_material 'SHELXL-97 (Sheldrick, 1997)'
_computing_structure_refinement 'SHELXL-97 (Sheldrick, 1997)'
_computing_structure_solution 'SHELXS-97 (Sheldrick, 1990)'
_diffrn_ambient_temperature 440(2)
_diffrn_measured_fraction_theta_full 0.853
_diffrn_measured_fraction_theta_max 0.853
_diffrn_measurement_device_type 'Rigaku Saturn 724+ CCD'
_diffrn_measurement_method '\w scans'
_diffrn_radiation_monochromator graphite
_diffrn_radiation_source 'fine-focus sealed tube'
_diffrn_radiation_type MoK\a
_diffrn_radiation_wavelength 0.71073
_diffrn_reflns_av_R_equivalents 0.0434
_diffrn_reflns_av_sigmaI/netI 0.0297
_diffrn_reflns_limit_h_max 14
_diffrn_reflns_limit_h_min -17
_diffrn_reflns_limit_k_max 9
_diffrn_reflns_limit_k_min -11
_diffrn_reflns_limit_l_max 12
_diffrn_reflns_limit_l_min -9
_diffrn_reflns_number 3932
_diffrn_reflns_theta_full 30.68
_diffrn_reflns_theta_max 30.68
_diffrn_reflns_theta_min 3.26
_diffrn_standards_decay_% 0
_diffrn_standards_interval_count 0
_diffrn_standards_interval_time 0
_diffrn_standards_number 0
_exptl_absorpt_coefficient_mu 7.387
_exptl_absorpt_correction_T_max 0.105
_exptl_absorpt_correction_T_min 0.069
_exptl_absorpt_correction_type empirical
_exptl_absorpt_process_details
;
T. Higashi, ABSCOR, empirical absorption correction
;
_exptl_crystal_colour colourless
_exptl_crystal_density_diffrn 3.497
_exptl_crystal_density_method 'not measured'
_exptl_crystal_description block
_exptl_crystal_F_000 1004
_exptl_crystal_size_max 0.4
_exptl_crystal_size_mid 0.4
_exptl_crystal_size_min 0.3
_refine_diff_density_max 1.939
_refine_diff_density_min -1.198
_refine_diff_density_rms 0.200
_refine_ls_extinction_coef 0.0122(8)
_refine_ls_extinction_expression Fc^*^=kFc[1+0.001xFc^2^\l^3^/sin(2\q)]^-1/4^
_refine_ls_extinction_method SHELXL
_refine_ls_goodness_of_fit_ref 1.209
_refine_ls_hydrogen_treatment none
_refine_ls_matrix_type full
_refine_ls_number_parameters 99
_refine_ls_number_reflns 1407
_refine_ls_number_restraints 0
_refine_ls_restrained_S_all 1.209
_refine_ls_R_factor_all 0.0284
_refine_ls_R_factor_gt 0.0280
_refine_ls_shift/su_max 0.000
_refine_ls_shift/su_mean 0.000
_refine_ls_structure_factor_coef Fsqd
_refine_ls_weighting_details 'calc w=1/[\s^2^(Fo^2^)+(0.0404P)^2^+2.2409P] where P=(Fo^2^+2Fc^2^)/3'
_refine_ls_weighting_scheme calc
_refine_ls_wR_factor_gt 0.0761
_refine_ls_wR_factor_ref 0.0763
_reflns_number_gt 1400
_reflns_number_total 1407
_reflns_threshold_expression >2sigma(I)
_cod_data_source_file 2gd440i2-2a.cif
_cod_data_source_block 2gd440i2-2a
_cod_original_sg_symbol_H-M Pmna
_cod_database_code 1560915

loop_
_symmetry_equiv_pos_as_xyz
'x, y, z'
'-x+1/2, -y, z+1/2'
'-x+1/2, y, -z+1/2'
'x, -y, -z'
'-x, -y, -z'
'x-1/2, y, -z-1/2'
'x-1/2, -y, z-1/2'
'-x, y, z'

loop_
_atom_site_label
_atom_site_type_symbol
_atom_site_fract_x
_atom_site_fract_y
_atom_site_fract_z
_atom_site_U_iso_or_equiv
_atom_site_adp_type
_atom_site_occupancy
_atom_site_symmetry_multiplicity
_atom_site_calc_flag
_atom_site_refinement_flags
_atom_site_disorder_assembly
_atom_site_disorder_group
Gd1 Gd 0.0000 0.77707(3) 0.18987(2) 0.01021(13) Uani 1 2 d S . .
P1 P -0.16487(7) 1.26341(10) 0.45105(10) 0.01078(19) Uani 1 1 d . . .
P2 P 0.0000 1.18510(15) 0.24487(13) 0.0106(2) Uani 1 2 d S . .
P3 P -0.32760(9) 1.5000 0.5000 0.0106(2) Uani 1 2 d S . .
P4 P -0.29795(9) 1.0000 0.5000 0.0115(2) Uani 1 2 d S . .
O1 O -0.0942(3) 1.2851(3) 0.3117(3) 0.0186(7) Uani 1 1 d . . .
O2 O 0.0000 1.0312(5) 0.3119(4) 0.0191(8) Uani 1 2 d S . .
O3 O 0.0000 0.7900(5) -0.0821(5) 0.0228(9) Uani 1 2 d S . .
O4 O -0.2476(2) 1.3874(3) 0.4174(3) 0.0232(6) Uani 1 1 d . . .
O5 O -0.1129(3) 0.7279(4) 0.4047(3) 0.0250(7) Uani 1 1 d . . .
O6 O 0.1171(2) 0.5812(3) 0.1190(3) 0.0207(5) Uani 1 1 d . . .
O7 O -0.2189(3) 1.1097(3) 0.4136(3) 0.0257(6) Uani 1 1 d . . .
O8 O 0.1485(2) 0.9130(3) 0.1170(3) 0.0217(6) Uani 1 1 d . . .

loop_
_atom_site_aniso_label
_atom_site_aniso_U_11
_atom_site_aniso_U_22
_atom_site_aniso_U_33
_atom_site_aniso_U_23
_atom_site_aniso_U_13
_atom_site_aniso_U_12
Gd1 0.01115(17) 0.00934(19) 0.01015(17) -0.00005(7) 0.000 0.000
P1 0.0115(4) 0.0093(4) 0.0116(4) 0.0001(3) 0.0000(3) 0.0008(3)
P2 0.0122(5) 0.0109(5) 0.0088(5) -0.0013(4) 0.000 0.000
P3 0.0106(5) 0.0081(5) 0.0130(5) -0.0005(4) 0.000 0.000
P4 0.0112(5) 0.0077(5) 0.0155(5) -0.0005(4) 0.000 0.000
O1 0.0170(14) 0.0144(17) 0.0243(16) 0.0046(9) 0.0072(10) 0.0046(9)
O2 0.025(2) 0.013(2) 0.0185(18) -0.0012(12) 0.000 0.000
O3 0.031(2) 0.028(2) 0.0099(16) 0.0008(15) 0.000 0.000
O4 0.0231(13) 0.0267(16) 0.0198(12) -0.0017(11) -0.0015(10) 0.0162(12)
O5 0.0290(16) 0.0312(17) 0.0146(13) 0.0004(10) 0.0087(12) -0.0031(11)
O6 0.0241(12) 0.0167(13) 0.0214(12) -0.0028(10) 0.0051(10) 0.0087(10)
O7 0.0365(16) 0.0177(15) 0.0227(12) -0.0060(11) 0.0103(12) -0.0143(12)
O8 0.0206(12) 0.0195(14) 0.0249(13) 0.0037(10) 0.0061(10) -0.0067(10)

loop_
_atom_type_symbol
_atom_type_description
_atom_type_scat_dispersion_real
_atom_type_scat_dispersion_imag
_atom_type_scat_source
O O 0.0106 0.0060 'International Tables Vol C Tables 4.2.6.8 and 6.1.1.4'
P P 0.1023 0.0942 'International Tables Vol C Tables 4.2.6.8 and 6.1.1.4'
Gd Gd -0.1653 3.9035 'International Tables Vol C Tables 4.2.6.8 and 6.1.1.4'

loop_
_geom_angle_atom_site_label_1
_geom_angle_atom_site_label_2
_geom_angle_atom_site_label_3
_geom_angle
_geom_angle_site_symmetry_1
_geom_angle_site_symmetry_3
O8 Gd1 O8 109.98(15) 8 .
O8 Gd1 O6 76.21(10) 8 8
O8 Gd1 O6 144.36(10) . 8
O8 Gd1 O6 144.36(10) 8 .
O8 Gd1 O6 76.21(10) . .
O6 Gd1 O6 79.82(15) 8 .
O8 Gd1 O3 72.55(9) 8 .
O8 Gd1 O3 72.55(9) . .
O6 Gd1 O3 76.47(10) 8 .
O6 Gd1 O3 76.47(10) . .
O8 Gd1 O5 142.53(11) 8 8
O8 Gd1 O5 79.35(11) . 8
O6 Gd1 O5 117.85(10) 8 8
O6 Gd1 O5 72.59(10) . 8
O3 Gd1 O5 142.19(9) . 8
O8 Gd1 O5 79.35(11) 8 .
O8 Gd1 O5 142.53(11) . .
O6 Gd1 O5 72.59(10) 8 .
O6 Gd1 O5 117.85(10) . .
O3 Gd1 O5 142.19(9) . .
O5 Gd1 O5 73.35(17) 8 .
O8 Gd1 O2 70.86(8) 8 .
O8 Gd1 O2 70.86(8) . .
O6 Gd1 O2 139.73(7) 8 .
O6 Gd1 O2 139.73(7) . .
O3 Gd1 O2 113.63(13) . .
O5 Gd1 O2 79.03(10) 8 .
O5 Gd1 O2 79.03(10) . .
O5 P1 O7 116.53(18) 4_576 .
O5 P1 O4 117.11(18) 4_576 .
O7 P1 O4 104.16(19) . .
O5 P1 O1 115.4(2) 4_576 .
O7 P1 O1 101.45(16) . .
O4 P1 O1 99.69(16) . .
O2 P2 O3 122.6(2) . 5_575
O2 P2 O1 109.88(14) . 8
O3 P2 O1 106.69(15) 5_575 8
O2 P2 O1 109.88(14) . .
O3 P2 O1 106.69(15) 5_575 .
O1 P2 O1 98.4(3) 8 .
O6 P3 O6 121.4(2) 6_566 7_576
O6 P3 O4 110.88(16) 6_566 4_586
O6 P3 O4 106.03(15) 7_576 4_586
O6 P3 O4 106.03(15) 6_566 .
O6 P3 O4 110.88(16) 7_576 .
O4 P3 O4 99.5(2) 4_586 .
O8 P4 O8 123.4(2) 6_556 7_576
O8 P4 O7 105.49(15) 6_556 .
O8 P4 O7 109.92(16) 7_576 .
O8 P4 O7 109.92(16) 6_556 4_576
O8 P4 O7 105.49(15) 7_576 4_576
O7 P4 O7 100.3(3) . 4_576
P1 O1 P2 132.58(19) . .
P2 O2 Gd1 129.58(19) . .
P2 O3 Gd1 174.2(3) 5_575 .
P1 O4 P3 141.41(19) . .
P1 O5 Gd1 163.8(2) 4_576 .
P3 O6 Gd1 148.76(17) 6_646 .
P1 O7 P4 134.58(19) . .
P4 O8 Gd1 147.69(18) 6_656 .

loop_
_geom_bond_atom_site_label_1
_geom_bond_atom_site_label_2
_geom_bond_distance
_geom_bond_site_symmetry_2
Gd1 O8 2.359(3) 8
Gd1 O8 2.359(3) .
Gd1 O6 2.376(3) 8
Gd1 O6 2.376(3) .
Gd1 O3 2.442(4) .
Gd1 O5 2.461(3) 8
Gd1 O5 2.461(3) .
Gd1 O2 2.472(4) .
P1 O5 1.462(3) 4_576
P1 O7 1.551(3) .
P1 O4 1.555(3) .
P1 O1 1.563(3) .
P2 O2 1.471(5) .
P2 O3 1.476(4) 5_575
P2 O1 1.619(3) 8
P2 O1 1.619(3) .
P3 O6 1.469(3) 6_566
P3 O6 1.469(3) 7_576
P3 O4 1.612(3) 4_586
P3 O4 1.612(3) .
P4 O8 1.471(3) 6_556
P4 O8 1.471(3) 7_576
P4 O7 1.604(3) .
P4 O7 1.604(3) 4_576
O3 P2 1.476(4) 5_575
O5 P1 1.462(3) 4_576
O6 P3 1.469(3) 6_646
O8 P4 1.471(3) 6_656
